data_4323452
loop_
_publ_author_name
'Roland Fleischer'
'Dietmar Stalke'

_publ_contact_author 'Prof. Dr. Dietmar Stalke'
_publ_contact_author_email dstalke@chemie.uni-wuerzburg.de
_publ_section_title
;
 Syntheses and Structures of [(THF)nM{(NSiMe3)2PPh2}2] Complexes (M = Be,
 Mg, Ca, Sr, Ba;n= 0-2): Deviation of Alkaline Earth Metal Cations from
 the Plane of an Anionic Ligand
;
_journal_name_full 'Inorganic Chemistry'
_journal_page_first 2413
_journal_page_last 2419
_journal_paper_doi 10.1021/ic9613117
_journal_volume 36
_journal_year 1997
_chemical_formula_sum 'C40 H64 Ca N4 O P2 Si4'
_chemical_formula_weight 831.33
_chemical_melting_point 240
_chemical_name_systematic
;
 Calcium-N,N'-Bis(trimethylsilyl)-aminodiphenylphosphinimid 
;
_space_group_IT_number 2
_symmetry_cell_setting triclinic
_symmetry_space_group_name_Hall '-P 1'
_symmetry_space_group_name_H-M 'P -1'
_atom_sites_solution_hydrogens geom
_atom_sites_solution_primary direct
_atom_sites_solution_secondary difmap
_audit_creation_method SHELXL
_cell_angle_alpha 104.162(7)
_cell_angle_beta 97.393(6)
_cell_angle_gamma 97.258(6)
_cell_formula_units_Z 2
_cell_length_a 11.3300(10)
_cell_length_b 11.5640(10)
_cell_length_c 19.948(2)
_cell_measurement_reflns_used 52
_cell_measurement_temperature 153(2)
_cell_measurement_theta_max 12.5
_cell_measurement_theta_min 10
_cell_volume 2479.0(4)
_computing_cell_refinement DIF4
_computing_data_collection DIF4
_computing_data_reduction REDU4
_computing_molecular_graphics SHELXTL-Plus
_computing_publication_material SHELXTL-Plus
_computing_structure_refinement 'SHELXL-93 (Sheldrick, 1993)'
_computing_structure_solution 'SHELXS-86 (Sheldrick, 1990)'
_diffrn_ambient_temperature 153(2)
_diffrn_measurement_device STOE-AED
_diffrn_measurement_method 'profile-fitted on 2theta/omega'
_diffrn_radiation_monochromator graphite
_diffrn_radiation_source 'fine-focus sealed tube'
_diffrn_radiation_type MoKa
_diffrn_radiation_wavelength 0.71073
_diffrn_reflns_av_R_equivalents 0.0260
_diffrn_reflns_av_sigmaI/netI 0.0144
_diffrn_reflns_limit_h_max 12
_diffrn_reflns_limit_h_min -12
_diffrn_reflns_limit_k_max 12
_diffrn_reflns_limit_k_min -12
_diffrn_reflns_limit_l_max 20
_diffrn_reflns_limit_l_min -11
_diffrn_reflns_number 6353
_diffrn_reflns_theta_max 22.55
_diffrn_reflns_theta_min 3.95
_diffrn_standards_interval_time 90
_diffrn_standards_number 3
_exptl_absorpt_coefficient_mu 0.320
_exptl_crystal_colour colourless
_exptl_crystal_density_diffrn 1.114
_exptl_crystal_description blocks
_exptl_crystal_F_000 892
_exptl_crystal_size_max 0.8
_exptl_crystal_size_mid 0.8
_exptl_crystal_size_min 0.8
_refine_diff_density_max .274
_refine_diff_density_min -.306
_refine_diff_density_rms .050
_refine_ls_extinction_method none
_refine_ls_goodness_of_fit_all 1.072
_refine_ls_goodness_of_fit_obs 1.084
_refine_ls_hydrogen_treatment riding-model
_refine_ls_matrix_type full
_refine_ls_number_parameters 595
_refine_ls_number_reflns 6217
_refine_ls_number_restraints 437
_refine_ls_restrained_S_all 1.068
_refine_ls_restrained_S_obs 1.079
_refine_ls_R_factor_all 0.0347
_refine_ls_R_factor_obs 0.0320
_refine_ls_shift/esd_max 0.001
_refine_ls_shift/esd_mean 0.000
_refine_ls_structure_factor_coef Fsqd
_refine_ls_weighting_details 'w=1/[s^2^(Fo^2^)+( 0.0477P)^2^+1.2879P] where P=(Fo^2^+2Fc^2^)/3'
_refine_ls_weighting_scheme calc
_refine_ls_wR_factor_all 0.0873
_refine_ls_wR_factor_obs 0.0847
_reflns_number_observed 5769
_reflns_number_total 6217
_reflns_observed_criterion >2sigma(I)
_cod_data_source_file ic9613117_4.cif
_cod_data_source_block amica
_cod_depositor_comments
;
The following automatic conversions were performed:

'_refine_ls_weighting_scheme' value 'calc w=1/[s^2^(Fo^2^)+(
0.0477P)^2^+1.2879P] where P=(Fo^2^+2Fc^2^)/3' was changed to 'calc'.
New tag '_refine_ls_weighting_details' was created. The value of the
new tag was set to 'w=1/[s^2^(Fo^2^)+( 0.0477P)^2^+1.2879P] where
P=(Fo^2^+2Fc^2^)/3'.

Automatic conversion script
Id: cif_fix_values 3143 2015-03-26 13:38:13Z robertas 
;
_cod_database_code 4323452

loop_
_symmetry_equiv_pos_as_xyz
'x, y, z'
'-x, -y, -z'

loop_
_atom_site_aniso_label
_atom_site_aniso_U_11
_atom_site_aniso_U_22
_atom_site_aniso_U_33
_atom_site_aniso_U_23
_atom_site_aniso_U_13
_atom_site_aniso_U_12
Ca1 0.0193(2) 0.0225(2) 0.0304(2) 0.0090(2) 0.0099(2) 0.0042(2)
P1 0.0192(3) 0.0237(3) 0.0266(3) 0.0083(2) 0.0034(2) 0.0006(2)
N1 0.0198(8) 0.0251(9) 0.0279(9) 0.0066(7) 0.0060(7) 0.0018(7)
Si1 0.057(3) 0.0279(14) 0.0285(10) 0.0003(8) 0.006(2) -0.0016(15)
C1 0.047(3) 0.048(5) 0.030(4) 0.015(4) -0.011(3) -0.018(3)
C2 0.101(6) 0.118(6) 0.055(4) 0.009(4) 0.045(4) 0.053(5)
C3 0.155(9) 0.037(3) 0.055(4) 0.001(2) -0.026(5) -0.021(4)
Si1' 0.036(3) 0.042(4) 0.033(3) -0.009(2) 0.006(2) -0.007(2)
C1' 0.113(14) 0.063(12) 0.037(9) 0.003(7) 0.001(8) -0.006(8)
C2' 0.065(7) 0.112(13) 0.108(10) -0.071(9) 0.039(6) -0.011(7)
C3' 0.050(6) 0.029(4) 0.070(8) 0.005(4) -0.019(5) -0.015(4)
N2 0.0241(9) 0.0240(9) 0.0293(10) 0.0078(7) 0.0031(7) 0.0010(7)
Si2 0.0261(3) 0.0339(3) 0.0297(3) 0.0028(3) -0.0010(3) 0.0004(2)
C4 0.0466(15) 0.0320(13) 0.061(2) -0.0016(12) -0.0016(13) -0.0063(11)
C5 0.0369(14) 0.064(2) 0.065(2) 0.0116(14) -0.0106(13) 0.0076(13)
C6 0.049(2) 0.084(2) 0.0340(15) 0.0017(14) 0.0030(12) 0.0011(14)
C13 0.0326(12) 0.0251(11) 0.0365(13) 0.0070(10) -0.0014(10) 0.0030(9)
C14 0.0256(11) 0.0329(12) 0.0453(14) 0.0113(10) 0.0025(10) 0.0026(9)
C15 0.0355(13) 0.0381(13) 0.063(2) 0.0086(12) 0.0043(12) 0.0122(11)
C16 0.062(2) 0.046(2) 0.073(2) 0.0113(15) -0.012(2) 0.0267(14)
C17 0.111(3) 0.067(2) 0.051(2) 0.014(2) -0.013(2) 0.051(2)
C18 0.086(2) 0.049(2) 0.039(2) 0.0085(12) -0.0016(14) 0.0345(15)
C7 0.0210(11) 0.0457(13) 0.0372(13) 0.0230(11) -0.0003(9) -0.0040(10)
C8 0.018(5) 0.027(3) 0.035(6) 0.004(3) 0.007(5) -0.003(3)
C9 0.042(7) 0.033(4) 0.050(6) 0.015(3) 0.016(5) 0.003(3)
C10 0.025(4) 0.046(5) 0.042(5) 0.009(4) 0.015(4) -0.010(4)
C11 0.021(3) 0.074(5) 0.065(5) 0.034(4) 0.013(3) 0.019(3)
C12 0.027(3) 0.056(5) 0.055(5) 0.036(4) 0.010(3) 0.007(3)
C8' 0.026(5) 0.034(3) 0.043(6) 0.010(3) 0.004(5) -0.007(3)
C9' 0.025(6) 0.056(5) 0.067(6) 0.036(4) 0.012(5) -0.010(4)
C10' 0.024(3) 0.091(7) 0.059(7) 0.042(6) 0.019(4) 0.008(4)
C11' 0.029(3) 0.076(5) 0.094(7) 0.050(5) 0.025(4) 0.021(3)
C12' 0.022(3) 0.052(4) 0.071(6) 0.038(4) 0.014(3) 0.010(3)
P2 0.0206(3) 0.0331(3) 0.0269(3) 0.0131(2) 0.0091(2) 0.0065(2)
N3 0.0232(9) 0.0331(9) 0.0303(10) 0.0137(8) 0.0082(7) 0.0074(7)
Si3 0.0297(3) 0.0395(4) 0.0332(4) 0.0149(3) 0.0040(3) 0.0124(3)
C19 0.0319(14) 0.089(2) 0.086(2) 0.045(2) -0.0035(14) 0.0112(14)
C20 0.067(2) 0.051(2) 0.051(2) 0.0227(13) 0.0127(13) 0.0301(13)
C21 0.063(2) 0.059(2) 0.0352(14) 0.0158(12) 0.0008(12) 0.0255(13)
N4 0.0193(8) 0.0367(10) 0.0317(10) 0.0152(8) 0.0095(7) 0.0067(7)
Si4 0.0193(3) 0.0524(4) 0.0400(4) 0.0270(3) 0.0108(3) 0.0119(3)
C22 0.051(2) 0.057(2) 0.062(2) 0.0322(14) 0.0235(13) 0.0297(13)
C23 0.0225(11) 0.081(2) 0.051(2) 0.0396(14) 0.0084(11) 0.0119(11)
C24 0.0219(12) 0.083(2) 0.070(2) 0.047(2) 0.0104(12) 0.0103(12)
C25 0.0225(10) 0.0374(12) 0.0341(13) 0.0145(10) 0.0114(9) 0.0066(9)
C26 0.0360(12) 0.0430(13) 0.0373(14) 0.0166(11) 0.0109(10) -0.0008(10)
C27 0.0480(15) 0.0441(14) 0.0447(15) 0.0068(12) 0.0074(12) -0.0073(12)
C28 0.0399(14) 0.0406(14) 0.060(2) 0.0147(13) 0.0179(12) -0.0022(11)
C29 0.0445(14) 0.0442(14) 0.058(2) 0.0291(13) 0.0225(13) 0.0068(11)
C30 0.0363(13) 0.0435(14) 0.0387(13) 0.0187(11) 0.0111(10) 0.0062(10)
C31 0.0304(12) 0.0369(12) 0.0328(12) 0.0197(10) 0.0135(10) 0.0135(9)
C32 0.0336(12) 0.0447(13) 0.0441(14) 0.0203(11) 0.0182(11) 0.0116(10)
C33 0.0450(14) 0.058(2) 0.057(2) 0.0268(14) 0.0329(13) 0.0214(13)
C34 0.065(2) 0.055(2) 0.050(2) 0.0213(14) 0.0342(14) 0.0330(14)
C35 0.056(2) 0.0389(13) 0.0403(14) 0.0121(11) 0.0140(12) 0.0187(12)
C36 0.0387(13) 0.0371(13) 0.0373(13) 0.0191(11) 0.0131(11) 0.0136(10)
O1 0.0484(10) 0.0253(8) 0.0724(12) 0.0198(8) 0.0360(9) 0.0143(7)
C37 0.059(2) 0.059(2) 0.117(4) 0.047(2) 0.063(3) 0.033(2)
C38 0.087(3) 0.087(3) 0.145(5) 0.067(3) 0.071(3) 0.065(2)
C39 0.130(4) 0.040(2) 0.111(5) 0.032(2) 0.068(3) 0.040(2)
C40 0.082(2) 0.0243(12) 0.062(2) 0.0142(12) 0.0214(15) 0.0080(12)
C37' 0.067(15) 0.045(12) 0.138(24) 0.048(15) 0.063(15) 0.042(10)
C38' 0.111(14) 0.048(13) 0.129(20) 0.052(15) 0.080(15) 0.047(12)
C39' 0.106(17) 0.043(12) 0.126(24) 0.046(15) 0.070(16) 0.037(13)

loop_
_atom_site_label
_atom_site_type_symbol
_atom_site_fract_x
_atom_site_fract_y
_atom_site_fract_z
_atom_site_U_iso_or_equiv
_atom_site_thermal_displace_type
_atom_site_occupancy
_atom_site_calc_flag
_atom_site_refinement_flags
_atom_site_disorder_group
Ca1 Ca 0.73504(3) 0.31714(3) 0.25588(2) 0.02311(12) Uani 1 d . .
P1 P 0.64914(4) 0.12494(4) 0.32543(3) 0.02321(14) Uani 1 d . .
N1 N 0.71378(14) 0.25683(14) 0.36905(8) 0.0243(4) Uani 1 d . .
Si1 Si 0.7439(6) 0.3351(5) 0.4584(3) 0.0399(9) Uani 0.66(2) d PU 1
C1 C 0.8639(8) 0.2779(11) 0.5162(7) 0.045(2) Uani 0.66(2) d PU 1
H1A H 0.9016(19) 0.3439(14) 0.5574(9) 0.067 Uiso 0.66(2) calc PR 1
H1B H 0.9258(16) 0.2505(23) 0.4888(7) 0.067 Uiso 0.66(2) calc PR 1
H1C H 0.8246(9) 0.2106(22) 0.5314(15) 0.067 Uiso 0.66(2) calc PR 1
C2 C 0.6081(9) 0.3391(10) 0.5055(4) 0.088(3) Uani 0.66(2) d PU 1
H2A H 0.6325(13) 0.3912(31) 0.5534(8) 0.131 Uiso 0.66(2) calc PR 1
H2B H 0.5765(24) 0.2571(11) 0.5071(19) 0.131 Uiso 0.66(2) calc PR 1
H2C H 0.5453(18) 0.3711(37) 0.4803(13) 0.131 Uiso 0.66(2) calc PR 1
C3 C 0.8025(13) 0.4942(5) 0.4609(4) 0.092(3) Uani 0.66(2) d PU 1
H3A H 0.8698(30) 0.4957(6) 0.4346(22) 0.138 Uiso 0.66(2) calc PR 1
H3B H 0.8305(42) 0.5410(12) 0.5097(4) 0.138 Uiso 0.66(2) calc PR 1
H3C H 0.7380(17) 0.5296(15) 0.4398(23) 0.138 Uiso 0.66(2) calc PR 1
Si1' Si 0.7715(9) 0.3566(13) 0.4529(7) 0.041(2) Uani 0.34(2) d PU 2
C1' C 0.8497(27) 0.3031(29) 0.5194(16) 0.076(6) Uani 0.34(2) d PU 2
H1'1 H 0.8548(72) 0.3612(50) 0.5651(16) 0.114 Uiso 0.34(2) calc PR 2
H1'2 H 0.9312(34) 0.2941(70) 0.5098(25) 0.114 Uiso 0.34(2) calc PR 2
H1'3 H 0.8061(45) 0.2247(49) 0.5200(35) 0.114 Uiso 0.34(2) calc PR 2
C2' C 0.6533(11) 0.4166(21) 0.5036(10) 0.113(7) Uani 0.34(2) d PU 2
H2'1 H 0.6920(15) 0.4826(75) 0.5445(35) 0.170 Uiso 0.34(2) calc PR 2
H2'2 H 0.6100(71) 0.3516(35) 0.5191(52) 0.170 Uiso 0.34(2) calc PR 2
H2'3 H 0.5962(61) 0.4468(96) 0.4735(21) 0.170 Uiso 0.34(2) calc PR 2
C3' C 0.8718(11) 0.4845(9) 0.4384(8) 0.056(3) Uani 0.34(2) d PU 2
H3'1 H 0.9313(35) 0.4533(9) 0.4102(27) 0.084 Uiso 0.34(2) calc PR 2
H3'2 H 0.9136(41) 0.5373(29) 0.4837(9) 0.084 Uiso 0.34(2) calc PR 2
H3'3 H 0.8236(13) 0.5306(32) 0.4136(28) 0.084 Uiso 0.34(2) calc PR 2
N2 N 0.62097(14) 0.12064(14) 0.24083(9) 0.0261(4) Uani 1 d . .
Si2 Si 0.53161(5) 0.01921(5) 0.16686(3) 0.0318(2) Uani 1 d . .
C4 C 0.4930(2) -0.1351(2) 0.17970(14) 0.0511(7) Uani 1 d . .
H4A H 0.4406(13) -0.1880(5) 0.1376(4) 0.077 Uiso 1 calc R .
H4B H 0.4511(14) -0.1299(3) 0.2201(6) 0.077 Uiso 1 calc R .
H4C H 0.5672(3) -0.1685(7) 0.1881(9) 0.077 Uiso 1 calc R .
C5 C 0.3867(2) 0.0715(3) 0.1429(2) 0.0583(7) Uani 1 d . .
H5A H 0.3426(8) 0.0170(10) 0.0986(5) 0.087 Uiso 1 calc R .
H5B H 0.4036(2) 0.1536(7) 0.1374(10) 0.087 Uiso 1 calc R .
H5C H 0.3378(8) 0.0713(16) 0.1799(5) 0.087 Uiso 1 calc R .
C6 C 0.6149(2) 0.0073(3) 0.08780(13) 0.0594(8) Uani 1 d . .
H6A H 0.5649(8) -0.0503(13) 0.0464(3) 0.089 Uiso 1 calc R .
H6B H 0.6916(8) -0.0207(17) 0.0981(4) 0.089 Uiso 1 calc R .
H6C H 0.6305(15) 0.0869(5) 0.0787(6) 0.089 Uiso 1 calc R .
C13 C 0.7456(2) 0.0149(2) 0.33923(11) 0.0324(5) Uani 1 d D .
C14 C 0.7972(2) -0.0455(2) 0.28172(12) 0.0350(5) Uani 1 d D .
H14 H 0.7753(2) -0.0348(2) 0.23629(12) 0.042 Uiso 1 calc R .
C15 C 0.8805(2) -0.1206(2) 0.29331(14) 0.0462(6) Uani 1 d D .
H15 H 0.9158(2) -0.1618(2) 0.25561(14) 0.055 Uiso 1 calc R .
C16 C 0.9123(3) -0.1354(2) 0.3615(2) 0.0619(8) Uani 1 d D .
H16 H 0.9696(3) -0.1863(2) 0.3686(2) 0.074 Uiso 1 calc R .
C17 C 0.8619(3) -0.0775(3) 0.4188(2) 0.0760(10) Uani 1 d D .
H17 H 0.8841(3) -0.0891(3) 0.4640(2) 0.091 Uiso 1 calc R .
C18 C 0.7787(3) -0.0028(2) 0.40766(13) 0.0574(8) Uani 1 d D .
H18 H 0.7433(3) 0.0370(2) 0.44566(13) 0.069 Uiso 1 calc R .
C7 C 0.5130(2) 0.0821(2) 0.36058(11) 0.0338(5) Uani 1 d DU .
C8 C 0.5047(10) -0.0188(10) 0.3909(7) 0.028(2) Uani 0.482(13) d PDU 1
H8 H 0.5701(10) -0.0619(10) 0.3952(7) 0.033 Uiso 0.482(13) calc PR 1
C9 C 0.3969(11) -0.0512(10) 0.4137(9) 0.041(3) Uani 0.482(13) d PDU 1
H9 H 0.3900(11) -0.1125(10) 0.4378(9) 0.049 Uiso 0.482(13) calc PR 1
C10 C 0.3006(10) 0.0068(9) 0.4009(6) 0.039(2) Uani 0.482(13) d PDU 1
H10 H 0.2261(10) -0.0166(9) 0.4148(6) 0.047 Uiso 0.482(13) calc PR 1
C11 C 0.3119(5) 0.0993(10) 0.3676(5) 0.049(2) Uani 0.482(13) d PDU 1
H11 H 0.2462(5) 0.1408(10) 0.3603(5) 0.059 Uiso 0.482(13) calc PR 1
C12 C 0.4197(6) 0.1309(9) 0.3450(6) 0.042(2) Uani 0.482(13) d PDU 1
H12 H 0.4250(6) 0.1883(9) 0.3181(6) 0.050 Uiso 0.482(13) calc PR 1
C8' C 0.4692(10) -0.0220(10) 0.3764(7) 0.036(3) Uani 0.518(13) d PDU 2
H8' H 0.5135(10) -0.0870(10) 0.3677(7) 0.043 Uiso 0.518(13) calc PR 2
C9' C 0.3639(11) -0.0391(12) 0.4043(8) 0.047(3) Uani 0.518(13) d PDU 2
H9' H 0.3380(11) -0.1150(12) 0.4126(8) 0.056 Uiso 0.518(13) calc PR 2
C10' C 0.2971(9) 0.0517(11) 0.4200(6) 0.053(3) Uani 0.518(13) d PDU 2
H10' H 0.2257(9) 0.0390(11) 0.4393(6) 0.064 Uiso 0.518(13) calc PR 2
C11' C 0.3342(6) 0.1618(10) 0.4076(6) 0.059(3) Uani 0.518(13) d PDU 2
H11' H 0.2871(6) 0.2243(10) 0.4174(6) 0.071 Uiso 0.518(13) calc PR 2
C12' C 0.4398(6) 0.1818(8) 0.3810(6) 0.043(2) Uani 0.518(13) d PDU 2
H12' H 0.4666(6) 0.2597(8) 0.3755(6) 0.052 Uiso 0.518(13) calc PR 2
P2 P 0.91978(4) 0.39226(5) 0.17029(3) 0.02531(14) Uani 1 d . .
N3 N 0.77969(14) 0.39522(15) 0.15150(9) 0.0273(4) Uani 1 d . .
Si3 Si 0.69086(5) 0.44353(5) 0.08929(3) 0.0327(2) Uani 1 d . .
C19 C 0.5323(2) 0.3736(3) 0.0862(2) 0.0663(8) Uani 1 d . .
H19A H 0.4781(3) 0.4034(15) 0.0543(9) 0.099 Uiso 1 calc R .
H19B H 0.5112(6) 0.3952(15) 0.1333(3) 0.099 Uiso 1 calc R .
H19C H 0.5243(5) 0.2855(3) 0.0693(10) 0.099 Uiso 1 calc R .
C20 C 0.6972(3) 0.6108(2) 0.11326(14) 0.0527(7) Uani 1 d . .
H20A H 0.6462(13) 0.6333(3) 0.0765(5) 0.079 Uiso 1 calc R .
H20B H 0.7806(4) 0.6506(2) 0.1179(9) 0.079 Uiso 1 calc R .
H20C H 0.6681(15) 0.6365(3) 0.1579(5) 0.079 Uiso 1 calc R .
C21 C 0.7257(2) 0.3993(2) -0.00593(12) 0.0512(7) Uani 1 d . .
H21A H 0.6701(11) 0.4302(14) -0.0365(2) 0.077 Uiso 1 calc R .
H21B H 0.7155(15) 0.3111(2) -0.0229(4) 0.077 Uiso 1 calc R .
H21C H 0.8089(6) 0.4344(13) -0.0063(2) 0.077 Uiso 1 calc R .
N4 N 0.94052(14) 0.33461(15) 0.23776(9) 0.0275(4) Uani 1 d . .
Si4 Si 1.05053(5) 0.25821(6) 0.26425(3) 0.0335(2) Uani 1 d . .
C22 C 1.0434(2) 0.1082(2) 0.19824(14) 0.0504(7) Uani 1 d . .
H22A H 1.0969(12) 0.0602(7) 0.2180(4) 0.076 Uiso 1 calc R .
H22B H 1.0693(15) 0.1221(2) 0.1554(4) 0.076 Uiso 1 calc R .
H22C H 0.9605(4) 0.0644(7) 0.1870(7) 0.076 Uiso 1 calc R .
C23 C 1.0270(2) 0.2333(3) 0.35473(13) 0.0468(6) Uani 1 d . .
H23A H 1.0560(14) 0.3090(5) 0.3914(2) 0.070 Uiso 1 calc R .
H23B H 1.0722(12) 0.1707(11) 0.3644(4) 0.070 Uiso 1 calc R .
H23C H 0.9410(3) 0.2077(15) 0.3542(3) 0.070 Uiso 1 calc R .
C24 C 1.2075(2) 0.3417(3) 0.27568(15) 0.0533(7) Uani 1 d . .
H24A H 1.2655(2) 0.2920(7) 0.2891(9) 0.080 Uiso 1 calc R .
H24B H 1.2175(5) 0.4177(8) 0.3124(7) 0.080 Uiso 1 calc R .
H24C H 1.2218(6) 0.3592(14) 0.2315(3) 0.080 Uiso 1 calc R .
C25 C 1.0107(2) 0.5418(2) 0.19242(11) 0.0297(5) Uani 1 d . .
C26 C 1.0692(2) 0.5962(2) 0.26335(12) 0.0379(5) Uani 1 d . .
H26 H 1.0580(2) 0.5552(2) 0.29846(12) 0.046 Uiso 1 calc R .
C27 C 1.1417(2) 0.7080(2) 0.28089(14) 0.0479(6) Uani 1 d . .
H27 H 1.1814(2) 0.7441(2) 0.32772(14) 0.057 Uiso 1 calc R .
C28 C 1.1558(2) 0.7678(2) 0.22752(14) 0.0466(6) Uani 1 d . .
H28 H 1.2056(2) 0.8448(2) 0.23927(14) 0.056 Uiso 1 calc R .
C29 C 1.0980(2) 0.7161(2) 0.15727(14) 0.0448(6) Uani 1 d . .
H29 H 1.1091(2) 0.7583(2) 0.12263(14) 0.054 Uiso 1 calc R .
C30 C 1.0253(2) 0.6044(2) 0.13926(12) 0.0377(5) Uani 1 d . .
H30 H 0.9855(2) 0.5694(2) 0.09238(12) 0.045 Uiso 1 calc R .
C31 C 0.9790(2) 0.3079(2) 0.09224(11) 0.0300(5) Uani 1 d . .
C32 C 1.0975(2) 0.3356(2) 0.08221(12) 0.0377(5) Uani 1 d . .
H32 H 1.1488(2) 0.4050(2) 0.11260(12) 0.045 Uiso 1 calc R .
C33 C 1.1424(2) 0.2605(2) 0.02677(14) 0.0481(6) Uani 1 d . .
H33 H 1.2239(2) 0.2800(2) 0.02100(14) 0.058 Uiso 1 calc R .
C34 C 1.0697(2) 0.1596(2) -0.01893(14) 0.0513(7) Uani 1 d . .
H34 H 1.1006(2) 0.1104(2) -0.05596(14) 0.062 Uiso 1 calc R .
C35 C 0.9515(2) 0.1314(2) -0.00993(12) 0.0433(6) Uani 1 d . .
H35 H 0.9004(2) 0.0625(2) -0.04098(12) 0.052 Uiso 1 calc R .
C36 C 0.9068(2) 0.2047(2) 0.04523(11) 0.0348(5) Uani 1 d . .
H36 H 0.8255(2) 0.1840(2) 0.05090(11) 0.042 Uiso 1 calc R .
O1 O 0.63717(14) 0.48297(13) 0.29460(9) 0.0444(4) Uani 1 d DU .
C37 C 0.5116(4) 0.4786(4) 0.3018(3) 0.067(2) Uani 0.902(11) d PDU 1
H37A H 0.4993(4) 0.4728(4) 0.3492(3) 0.081 Uiso 0.902(11) calc PR 1
H37B H 0.4605(4) 0.4091(4) 0.2664(3) 0.081 Uiso 0.902(11) calc PR 1
C38 C 0.4837(4) 0.5977(4) 0.2898(4) 0.090(2) Uani 0.902(11) d PDU 1
H38A H 0.4673(4) 0.5932(4) 0.2392(4) 0.108 Uiso 0.902(11) calc PR 1
H38B H 0.4139(4) 0.6223(4) 0.3117(4) 0.108 Uiso 0.902(11) calc PR 1
C39 C 0.5989(5) 0.6828(4) 0.3256(4) 0.085(2) Uani 0.902(11) d PDU 1
H39A H 0.6084(5) 0.7545(4) 0.3068(4) 0.102 Uiso 0.902(11) calc PR 1
H39B H 0.6006(5) 0.7100(4) 0.3769(4) 0.102 Uiso 0.902(11) calc PR 1
C40 C 0.6951(3) 0.6076(2) 0.30888(15) 0.0547(7) Uani 1 d DU .
H40A H 0.7278(3) 0.6221(2) 0.26743(15) 0.066 Uiso 0.902(11) calc PR 1
H40B H 0.7621(3) 0.6274(2) 0.34906(15) 0.066 Uiso 0.902(11) calc PR 1
H40C H 0.7497(3) 0.6170(2) 0.27493(15) 0.066 Uiso 0.098(11) calc PR 2
H40C H 0.7419(3) 0.6364(2) 0.35696(15) 0.066 Uiso 0.098(11) calc PR 2
C37' C 0.5273(38) 0.4897(26) 0.3270(37) 0.072(9) Uani 0.098(11) d PDU 2
H37C H 0.5386(38) 0.4662(26) 0.3716(37) 0.086 Uiso 0.098(11) calc PR 2
H37D H 0.4575(38) 0.4346(26) 0.2952(37) 0.086 Uiso 0.098(11) calc PR 2
C38' C 0.5066(35) 0.6190(26) 0.3401(32) 0.082(8) Uani 0.098(11) d PDU 2
H38C H 0.4219(35) 0.6228(26) 0.3223(32) 0.098 Uiso 0.098(11) calc PR 2
H38D H 0.5251(35) 0.6605(26) 0.3908(32) 0.098 Uiso 0.098(11) calc PR 2
C39' C 0.5911(33) 0.6755(31) 0.3008(32) 0.080(9) Uani 0.098(11) d PDU 2
H39C H 0.6156(33) 0.7634(31) 0.3225(32) 0.096 Uiso 0.098(11) calc PR 2
H39D H 0.5553(33) 0.6615(31) 0.2510(32) 0.096 Uiso 0.098(11) calc PR 2

loop_
_atom_type_symbol
_atom_type_description
_atom_type_scat_dispersion_real
_atom_type_scat_dispersion_imag
_atom_type_scat_source
C C .0033 .0016 'International Tables Vol C Tables 4.2.6.8 and 6.1.1.4'
H H .0000 .0000 'International Tables Vol C Tables 4.2.6.8 and 6.1.1.4'
N N .0061 .0033 'International Tables Vol C Tables 4.2.6.8 and 6.1.1.4'
Si Si .0817 .0704 'International Tables Vol C Tables 4.2.6.8 and 6.1.1.4'
P P .1023 .0942 'International Tables Vol C Tables 4.2.6.8 and 6.1.1.4'
Ca Ca .2262 .3064 'International Tables Vol C Tables 4.2.6.8 and 6.1.1.4'
O O .0106 .0060 'International Tables Vol C Tables 4.2.6.8 and 6.1.1.4'

loop_
_geom_angle_atom_site_label_1
_geom_angle_atom_site_label_2
_geom_angle_atom_site_label_3
_geom_angle
_geom_angle_site_symmetry_1
_geom_angle_site_symmetry_3
_geom_angle_publ_flag
O1 Ca1 N4 124.15(6) . . yes
O1 Ca1 N2 116.37(5) . . yes
N4 Ca1 N2 119.38(6) . . yes
O1 Ca1 N3 89.76(5) . . yes
N4 Ca1 N3 64.06(5) . . yes
N2 Ca1 N3 121.68(6) . . yes
O1 Ca1 N1 89.50(5) . . yes
N4 Ca1 N1 110.80(5) . . yes
N2 Ca1 N1 64.79(5) . . yes
N3 Ca1 N1 172.89(5) . . yes
O1 Ca1 P1 107.39(4) . . ?
N4 Ca1 P1 116.85(4) . . ?
N2 Ca1 P1 33.32(4) . . ?
N3 Ca1 P1 154.23(4) . . ?
N1 Ca1 P1 31.74(4) . . ?
O1 Ca1 P2 107.70(4) . . ?
N4 Ca1 P2 32.59(4) . . ?
N2 Ca1 P2 128.26(4) . . ?
N3 Ca1 P2 31.53(4) . . ?
N1 Ca1 P2 142.92(4) . . ?
P1 Ca1 P2 144.29(2) . . yes
N1 P1 N2 109.38(8) . . yes
N1 P1 C13 109.62(9) . . ?
N2 P1 C13 110.58(9) . . ?
N1 P1 C7 109.64(9) . . ?
N2 P1 C7 113.08(9) . . ?
C13 P1 C7 104.41(10) . . ?
N1 P1 Ca1 57.64(6) . . ?
N2 P1 Ca1 52.33(6) . . ?
C13 P1 Ca1 119.54(7) . . ?
C7 P1 Ca1 136.05(7) . . ?
P1 N1 Si1 134.8(2) . . yes
P1 N1 Si1' 147.0(5) . . yes
P1 N1 Ca1 90.62(7) . . ?
Si1 N1 Ca1 134.2(2) . . ?
Si1' N1 Ca1 122.3(5) . . ?
N1 Si1 C3 105.2(3) . . ?
N1 Si1 C2 115.7(3) . . ?
C3 Si1 C2 106.9(5) . . ?
N1 Si1 C1 115.3(6) . . ?
C3 Si1 C1 108.2(5) . . ?
C2 Si1 C1 105.2(5) . . ?
N1 Si1' C1' 120.2(13) . . ?
N1 Si1' C3' 106.6(7) . . ?
C1' Si1' C3' 108.6(12) . . ?
N1 Si1' C2' 114.6(7) . . ?
C1' Si1' C2' 97.1(13) . . ?
C3' Si1' C2' 109.3(8) . . ?
P1 N2 Si2 134.49(10) . . yes
P1 N2 Ca1 94.35(7) . . ?
Si2 N2 Ca1 130.96(9) . . ?
N2 Si2 C5 111.64(10) . . ?
N2 Si2 C4 112.41(10) . . ?
C5 Si2 C4 107.34(12) . . ?
N2 Si2 C6 109.60(10) . . ?
C5 Si2 C6 106.77(13) . . ?
C4 Si2 C6 108.88(13) . . ?
C14 C13 C18 120.1(2) . . ?
C14 C13 P1 118.3(2) . . ?
C18 C13 P1 121.4(2) . . ?
C15 C14 C13 118.8(2) . . ?
C14 C15 C16 119.9(2) . . ?
C17 C16 C15 122.3(2) . . ?
C18 C17 C16 118.2(3) . . ?
C17 C18 C13 120.8(3) . . ?
C12 C7 C8 122.1(5) . . ?
C8' C7 C12' 113.1(6) . . ?
C12 C7 P1 116.8(3) . . ?
C8' C7 P1 131.6(5) . . ?
C8 C7 P1 119.8(4) . . ?
C12' C7 P1 115.0(3) . . ?
C9 C8 C7 117.5(8) . . ?
C10 C9 C8 119.3(9) . . ?
C9 C10 C11 120.4(8) . . ?
C10 C11 C12 119.9(6) . . ?
C7 C12 C11 120.0(5) . . ?
C7 C8' C9' 124.4(9) . . ?
C10' C9' C8' 121.0(9) . . ?
C9' C10' C11' 119.6(8) . . ?
C10' C11' C12' 120.5(6) . . ?
C11' C12' C7 121.2(5) . . ?
N3 P2 N4 108.29(8) . . yes
N3 P2 C25 112.48(9) . . ?
N4 P2 C25 108.92(9) . . ?
N3 P2 C31 111.13(9) . . ?
N4 P2 C31 112.97(9) . . ?
C25 P2 C31 103.05(9) . . ?
N3 P2 Ca1 56.86(6) . . ?
N4 P2 Ca1 51.55(6) . . ?
C25 P2 Ca1 123.77(7) . . ?
C31 P2 Ca1 133.03(7) . . ?
P2 N3 Si3 135.06(11) . . yes
P2 N3 Ca1 91.61(7) . . ?
Si3 N3 Ca1 133.15(8) . . ?
N3 Si3 C19 106.60(11) . . ?
N3 Si3 C20 112.69(10) . . ?
C19 Si3 C20 107.45(14) . . ?
N3 Si3 C21 116.34(10) . . ?
C19 Si3 C21 107.22(14) . . ?
C20 Si3 C21 106.12(12) . . ?
P2 N4 Si4 131.40(10) . . yes
P2 N4 Ca1 95.86(7) . . ?
Si4 N4 Ca1 128.45(9) . . ?
N4 Si4 C24 113.81(10) . . ?
N4 Si4 C22 110.89(10) . . ?
C24 Si4 C22 106.55(13) . . ?
N4 Si4 C23 108.31(9) . . ?
C24 Si4 C23 106.93(11) . . ?
C22 Si4 C23 110.26(12) . . ?
C26 C25 C30 120.2(2) . . ?
C26 C25 P2 119.4(2) . . ?
C30 C25 P2 120.5(2) . . ?
C27 C26 C25 120.3(2) . . ?
C26 C27 C28 118.6(2) . . ?
C29 C28 C27 121.9(2) . . ?
C30 C29 C28 119.8(2) . . ?
C29 C30 C25 119.1(2) . . ?
C32 C31 C36 117.4(2) . . ?
C32 C31 P2 122.4(2) . . ?
C36 C31 P2 119.9(2) . . ?
C31 C32 C33 120.4(2) . . ?
C34 C33 C32 121.2(2) . . ?
C33 C34 C35 119.1(2) . . ?
C34 C35 C36 120.0(2) . . ?
C31 C36 C35 122.0(2) . . ?
C37 O1 C40 109.8(2) . . ?
C40 O1 C37' 104.7(12) . . ?
C37 O1 Ca1 126.8(2) . . ?
C40 O1 Ca1 123.21(14) . . ?
C37' O1 Ca1 130.1(10) . . ?
O1 C37 C38 103.3(3) . . ?
C39 C38 C37 101.8(4) . . ?
C40 C39 C38 103.4(4) . . ?
O1 C40 C39 105.8(3) . . ?
O1 C40 C39' 103.7(15) . . ?
O1 C37' C38' 106.6(12) . . ?
C39' C38' C37' 104.8(15) . . ?
C38' C39' C40 100.5(18) . . ?

loop_
_geom_bond_atom_site_label_1
_geom_bond_atom_site_label_2
_geom_bond_distance
_geom_bond_site_symmetry_2
_geom_bond_publ_flag
Ca1 O1 2.3530(14) . yes
Ca1 N4 2.393(2) . yes
Ca1 N2 2.397(2) . yes
Ca1 N3 2.546(2) . yes
Ca1 N1 2.551(2) . yes
Ca1 P1 3.0202(7) . yes
Ca1 P2 3.0392(7) . yes
P1 N1 1.589(2) . yes
P1 N2 1.664(2) . yes
P1 C13 1.827(2) . ?
P1 C7 1.836(2) . ?
N1 Si1 1.757(6) . ?
N1 Si1' 1.772(12) . ?
Si1 C3 1.861(6) . ?
Si1 C2 1.903(7) . ?
Si1 C1 1.953(10) . ?
Si1' C1' 1.78(3) . ?
Si1' C3' 1.853(11) . ?
Si1' C2' 1.88(2) . ?
N2 Si2 1.745(2) . ?
Si2 C5 1.865(2) . ?
Si2 C4 1.870(2) . ?
Si2 C6 1.925(3) . ?
C13 C14 1.424(3) . ?
C13 C18 1.439(3) . ?
C14 C15 1.396(3) . ?
C15 C16 1.418(4) . ?
C16 C17 1.404(4) . ?
C17 C18 1.389(4) . ?
C7 C12 1.298(7) . ?
C7 C8' 1.368(10) . ?
C7 C8 1.438(10) . ?
C7 C12' 1.510(8) . ?
C8 C9 1.396(12) . ?
C9 C10 1.379(12) . ?
C10 C11 1.392(11) . ?
C11 C12 1.393(8) . ?
C8' C9' 1.392(12) . ?
C9' C10' 1.369(12) . ?
C10' C11' 1.380(10) . ?
C11' C12' 1.386(8) . ?
P2 N3 1.590(2) . yes
P2 N4 1.646(2) . yes
P2 C25 1.818(2) . ?
P2 C31 1.875(2) . ?
N3 Si3 1.739(2) . ?
Si3 C19 1.861(3) . ?
Si3 C20 1.865(3) . ?
Si3 C21 1.948(2) . ?
N4 Si4 1.718(2) . ?
Si4 C24 1.871(2) . ?
Si4 C22 1.889(3) . ?
Si4 C23 1.942(2) . ?
C25 C26 1.434(3) . ?
C25 C30 1.438(3) . ?
C26 C27 1.379(3) . ?
C27 C28 1.420(4) . ?
C28 C29 1.416(4) . ?
C29 C30 1.380(3) . ?
C31 C32 1.393(3) . ?
C31 C36 1.407(3) . ?
C32 C33 1.422(3) . ?
C33 C34 1.383(4) . ?
C34 C35 1.384(4) . ?
C35 C36 1.407(3) . ?
O1 C37 1.444(4) . ?
O1 C40 1.450(3) . ?
O1 C37' 1.48(2) . ?
C37 C38 1.519(5) . ?
C38 C39 1.508(7) . ?
C39 C40 1.499(5) . ?
C40 C39' 1.51(2) . ?
C37' C38' 1.51(2) . ?
C38' C39' 1.50(2) . ?
